data_2206929
loop_
_publ_author_name
'S. Selvanayagam'
'Anju Joy'
'D. Velmurugan'
'K. Ravikumar'
'R. Raghunathan'

_publ_section_title
;
 Methyl 11,2,3,3a-5a-hydroxy-1-methyl-10-oxo-4-phenyl
 10<i>H</i>-indeno[1,2-<i>b</i>]furo[3,4-<i>b</i>]pyrrole-3a-carboxylate
;
_journal_coeditor_code CV6572
_journal_issue 10
_journal_name_full 'Acta Crystallographica Section E'
_journal_page_first o3383
_journal_page_last o3385
_journal_paper_doi 10.1107/S1600536805029570
_journal_volume 61
_journal_year 2005
_chemical_formula_iupac 'C22 H21 N O5'
_chemical_formula_moiety 'C22 H21 N O5'
_chemical_formula_sum 'C22 H21 N O5'
_chemical_formula_weight 379.40
_chemical_name_systematic
;
Methyl 11,2,3,3a-5a-hydroxy-1-methyl-10-oxo-4-phenyl
10H-indeno[1,2-b]furo[3,4-b]pyrrole-3a-carboxylate
;
_space_group_IT_number 2
_symmetry_cell_setting triclinic
_symmetry_space_group_name_Hall '-P 1'
_symmetry_space_group_name_H-M 'P -1'
_atom_sites_solution_hydrogens geom
_atom_sites_solution_primary direct
_atom_sites_solution_secondary difmap
_audit_creation_method SHELXL-97
_cell_angle_alpha 79.4620(10)
_cell_angle_beta 79.3770(10)
_cell_angle_gamma 68.8760(10)
_cell_formula_units_Z 2
_cell_length_a 8.6216(5)
_cell_length_b 10.3055(6)
_cell_length_c 11.7758(6)
_cell_measurement_reflns_used 5288
_cell_measurement_temperature 293(2)
_cell_measurement_theta_max 26.53
_cell_measurement_theta_min 2.48
_cell_volume 951.48(9)
_computing_cell_refinement 'SAINT (Bruker, 2001)'
_computing_data_collection 'SMART (Bruker, 2001)'
_computing_data_reduction SAINT
_computing_molecular_graphics
;
ORTEP-3 (Farrugia, 1997) and PLATON (Spek, 2003)
;
_computing_publication_material 'SHELXL97 and PARST (Nardelli, 1995)'
_computing_structure_refinement 'SHELXL97 (Sheldrick, 1997)'
_computing_structure_solution 'SHELXS97 (Sheldrick, 1997)'
_diffrn_ambient_temperature 293(2)
_diffrn_measured_fraction_theta_full 0.996
_diffrn_measured_fraction_theta_max 0.941
_diffrn_measurement_device 'Bruker SMART APEX'
_diffrn_measurement_device_type 'CCD Area Detector'
_diffrn_measurement_method \w
_diffrn_radiation_monochromator graphite
_diffrn_radiation_source 'fine-focus sealed tube'
_diffrn_radiation_type MoK\a
_diffrn_radiation_wavelength 0.71073
_diffrn_reflns_av_R_equivalents 0.0151
_diffrn_reflns_av_sigmaI/netI 0.0170
_diffrn_reflns_limit_h_max 11
_diffrn_reflns_limit_h_min -11
_diffrn_reflns_limit_k_max 13
_diffrn_reflns_limit_k_min -13
_diffrn_reflns_limit_l_max 14
_diffrn_reflns_limit_l_min -15
_diffrn_reflns_number 10895
_diffrn_reflns_theta_full 25.00
_diffrn_reflns_theta_max 28.01
_diffrn_reflns_theta_min 1.77
_diffrn_standards_decay_% 0
_diffrn_standards_number 0
_exptl_absorpt_coefficient_mu 0.094
_exptl_absorpt_correction_type none
_exptl_crystal_colour Colourless
_exptl_crystal_density_diffrn 1.324
_exptl_crystal_density_method 'not measured'
_exptl_crystal_description Block
_exptl_crystal_F_000 400
_exptl_crystal_size_max 0.24
_exptl_crystal_size_mid 0.22
_exptl_crystal_size_min 0.19
_refine_diff_density_max 0.289
_refine_diff_density_min -0.187
_refine_ls_extinction_method none
_refine_ls_goodness_of_fit_ref 1.041
_refine_ls_hydrogen_treatment constr
_refine_ls_matrix_type full
_refine_ls_number_parameters 255
_refine_ls_number_reflns 4331
_refine_ls_number_restraints 0
_refine_ls_restrained_S_all 1.041
_refine_ls_R_factor_all 0.0480
_refine_ls_R_factor_gt 0.0435
_refine_ls_shift/su_max 0.000
_refine_ls_shift/su_mean 0.000
_refine_ls_structure_factor_coef Fsqd
_refine_ls_weighting_details 'calc w = 1/[\s^2^(Fo^2^)+(0.0770P)^2^+0.1473P] where P = (Fo^2^+2Fc^2^)/3'
_refine_ls_weighting_scheme calc
_refine_ls_wR_factor_gt 0.1263
_refine_ls_wR_factor_ref 0.1312
_reflns_number_gt 3820
_reflns_number_total 4331
_reflns_threshold_expression I>2\s(I)
_cod_data_source_file cv6572.cif
_cod_data_source_block I
_cod_database_code 2206929
_cod_database_fobs_code 2206929

loop_
_symmetry_equiv_pos_as_xyz
'x, y, z'
'-x, -y, -z'

loop_
_atom_site_label
_atom_site_fract_x
_atom_site_fract_y
_atom_site_fract_z
_atom_site_U_iso_or_equiv
_atom_site_adp_type
_atom_site_calc_flag
_atom_site_refinement_flags
_atom_site_occupancy
_atom_site_type_symbol
N1 0.33283(14) 0.84122(12) 0.44108(9) 0.0475(3) Uani d . 1 N
O1 -0.01217(10) 0.93957(8) 0.31743(7) 0.0426(2) Uani d . 1 O
O2 0.02620(12) 0.83333(10) 0.50233(8) 0.0505(2) Uani d . 1 O
H2 0.0818 0.8709 0.5253 0.076 Uiso calc R 1 H
O3 0.50446(12) 0.58998(10) 0.30407(10) 0.0593(3) Uani d . 1 O
O4 0.53542(14) 0.89342(14) 0.13066(11) 0.0728(3) Uani d . 1 O
O5 0.37918(12) 0.78388(10) 0.08512(8) 0.0528(2) Uani d . 1 O
C1 0.27034(14) 0.80094(12) 0.35086(10) 0.0378(2) Uani d . 1 C
C2 0.26760(13) 0.91560(11) 0.24361(9) 0.0354(2) Uani d . 1 C
C3 0.28825(16) 1.03305(13) 0.29631(11) 0.0446(3) Uani d . 1 C
H3A 0.3437 1.0875 0.2385 0.054 Uiso calc R 1 H
H3B 0.1803 1.0952 0.3274 0.054 Uiso calc R 1 H
C4 0.39500(19) 0.95659(16) 0.39218(13) 0.0559(3) Uani d . 1 C
H4A 0.5128 0.9219 0.3613 0.067 Uiso calc R 1 H
H4B 0.3802 1.0171 0.4503 0.067 Uiso calc R 1 H
C5 0.4357(2) 0.73189(18) 0.52009(13) 0.0632(4) Uani d . 1 C
H5A 0.3808 0.6646 0.5519 0.095 Uiso calc R 1 H
H5B 0.4512 0.7730 0.5821 0.095 Uiso calc R 1 H
H5C 0.5428 0.6861 0.4783 0.095 Uiso calc R 1 H
C6 0.35457(15) 0.64900(12) 0.32243(11) 0.0433(3) Uani d . 1 C
C7 0.22171(16) 0.59118(12) 0.32277(11) 0.0448(3) Uani d . 1 C
C8 0.2363(2) 0.46259(14) 0.29157(13) 0.0579(4) Uani d . 1 C
H8 0.3407 0.3993 0.2677 0.070 Uiso calc R 1 H
C9 0.0926(2) 0.43207(16) 0.29708(16) 0.0685(4) Uani d . 1 C
H9 0.0996 0.3470 0.2765 0.082 Uiso calc R 1 H
C10 -0.0630(2) 0.52626(18) 0.33287(16) 0.0679(4) Uani d . 1 C
H10 -0.1587 0.5030 0.3366 0.081 Uiso calc R 1 H
C11 -0.07835(19) 0.65410(16) 0.36308(13) 0.0555(3) Uani d . 1 C
H11 -0.1831 0.7175 0.3861 0.067 Uiso calc R 1 H
C12 0.06611(15) 0.68548(12) 0.35822(10) 0.0423(3) Uani d . 1 C
C13 0.08061(14) 0.81680(12) 0.38647(10) 0.0392(3) Uani d . 1 C
C14 0.09009(13) 0.95232(11) 0.20878(10) 0.0364(2) Uani d . 1 C
H14 0.0918 0.8826 0.1616 0.044 Uiso calc R 1 H
C15 0.41024(15) 0.86508(13) 0.14744(11) 0.0426(3) Uani d . 1 C
C16 0.5120(2) 0.7237(2) -0.00405(17) 0.0811(5) Uani d . 1 C
H16A 0.4775 0.6674 -0.0439 0.122 Uiso calc R 1 H
H16B 0.6106 0.6663 0.0311 0.122 Uiso calc R 1 H
H16C 0.5363 0.7975 -0.0587 0.122 Uiso calc R 1 H
C17 0.02073(14) 1.09719(12) 0.14414(10) 0.0393(3) Uani d . 1 C
C18 -0.11627(18) 1.19970(14) 0.19292(12) 0.0524(3) Uani d . 1 C
H18 -0.1690 1.1794 0.2669 0.063 Uiso calc R 1 H
C19 -0.1755(2) 1.33300(16) 0.13187(15) 0.0648(4) Uani d . 1 C
H19 -0.2678 1.4015 0.1650 0.078 Uiso calc R 1 H
C20 -0.0979(2) 1.36381(16) 0.02252(15) 0.0645(4) Uani d . 1 C
H20 -0.1372 1.4532 -0.0180 0.077 Uiso calc R 1 H
C21 0.0376(2) 1.26252(17) -0.02670(14) 0.0643(4) Uani d . 1 C
H21 0.0901 1.2834 -0.1006 0.077 Uiso calc R 1 H
C22 0.09664(18) 1.12907(15) 0.03351(12) 0.0531(3) Uani d . 1 C
H22 0.1878 1.0606 -0.0007 0.064 Uiso calc R 1 H

loop_
_atom_site_aniso_label
_atom_site_aniso_U_11
_atom_site_aniso_U_22
_atom_site_aniso_U_33
_atom_site_aniso_U_12
_atom_site_aniso_U_13
_atom_site_aniso_U_23
N1 0.0484(6) 0.0509(6) 0.0427(5) -0.0151(5) -0.0139(4) -0.0001(4)
O1 0.0324(4) 0.0374(4) 0.0490(5) -0.0078(3) 0.0007(3) 0.0022(3)
O2 0.0524(5) 0.0540(5) 0.0412(5) -0.0189(4) 0.0075(4) -0.0077(4)
O3 0.0404(5) 0.0477(5) 0.0735(7) -0.0013(4) -0.0008(4) -0.0022(5)
O4 0.0491(6) 0.0902(8) 0.0844(8) -0.0360(6) 0.0190(5) -0.0261(6)
O5 0.0493(5) 0.0563(6) 0.0494(5) -0.0144(4) 0.0053(4) -0.0172(4)
C1 0.0345(5) 0.0359(5) 0.0385(5) -0.0098(4) -0.0029(4) -0.0001(4)
C2 0.0329(5) 0.0339(5) 0.0372(5) -0.0110(4) -0.0027(4) -0.0010(4)
C3 0.0474(6) 0.0411(6) 0.0486(6) -0.0191(5) -0.0073(5) -0.0041(5)
C4 0.0586(8) 0.0582(8) 0.0599(8) -0.0264(7) -0.0200(6) -0.0038(6)
C5 0.0577(8) 0.0726(10) 0.0520(8) -0.0145(7) -0.0198(6) 0.0078(7)
C6 0.0415(6) 0.0366(6) 0.0418(6) -0.0060(5) -0.0020(5) 0.0017(4)
C7 0.0510(7) 0.0344(6) 0.0437(6) -0.0117(5) -0.0055(5) 0.0021(5)
C8 0.0692(9) 0.0370(6) 0.0614(8) -0.0111(6) -0.0115(7) -0.0020(6)
C9 0.0902(12) 0.0430(7) 0.0800(11) -0.0299(8) -0.0222(9) -0.0002(7)
C10 0.0745(10) 0.0596(9) 0.0819(11) -0.0411(8) -0.0164(9) 0.0054(8)
C11 0.0511(7) 0.0535(8) 0.0622(8) -0.0248(6) -0.0023(6) 0.0018(6)
C12 0.0452(6) 0.0376(6) 0.0409(6) -0.0160(5) -0.0026(5) 0.0040(4)
C13 0.0362(5) 0.0361(5) 0.0399(6) -0.0106(4) 0.0006(4) -0.0004(4)
C14 0.0329(5) 0.0350(5) 0.0401(6) -0.0112(4) -0.0040(4) -0.0028(4)
C15 0.0366(6) 0.0426(6) 0.0432(6) -0.0120(5) 0.0005(5) -0.0011(5)
C16 0.0754(11) 0.0878(13) 0.0702(11) -0.0177(10) 0.0216(9) -0.0375(10)
C17 0.0386(6) 0.0370(6) 0.0430(6) -0.0121(4) -0.0119(4) -0.0014(4)
C18 0.0515(7) 0.0455(7) 0.0490(7) -0.0035(5) -0.0094(6) -0.0022(5)
C19 0.0657(9) 0.0436(7) 0.0721(10) 0.0013(6) -0.0198(8) -0.0052(7)
C20 0.0737(10) 0.0431(7) 0.0726(10) -0.0148(7) -0.0293(8) 0.0128(7)
C21 0.0702(10) 0.0620(9) 0.0556(8) -0.0253(8) -0.0133(7) 0.0162(7)
C22 0.0519(7) 0.0499(7) 0.0493(7) -0.0129(6) -0.0050(6) 0.0033(6)

loop_
_atom_type_symbol
_atom_type_description
_atom_type_scat_dispersion_real
_atom_type_scat_dispersion_imag
_atom_type_scat_source
C C 0.0033 0.0016 'International Tables Vol C Tables 4.2.6.8 and 6.1.1.4'
H H 0.0000 0.0000 'International Tables Vol C Tables 4.2.6.8 and 6.1.1.4'
N N 0.0061 0.0033 'International Tables Vol C Tables 4.2.6.8 and 6.1.1.4'
O O 0.0106 0.0060 'International Tables Vol C Tables 4.2.6.8 and 6.1.1.4'

loop_
_geom_angle_atom_site_label_1
_geom_angle_atom_site_label_2
_geom_angle_atom_site_label_3
_geom_angle
_geom_angle_publ_flag
C5 N1 C1 119.00(10) y
C5 N1 C4 115.60(10) y
C1 N1 C4 109.70(10) y
C13 O1 C14 107.32(8) ?
C13 O2 H2 109.5 ?
C15 O5 C16 115.89(12) ?
N1 C1 C6 117.31(10) ?
N1 C1 C2 106.19(9) ?
C6 C1 C2 114.57(9) ?
N1 C1 C13 110.39(9) ?
C6 C1 C13 104.17(9) ?
C2 C1 C13 103.32(8) ?
C15 C2 C3 110.54(9) ?
C15 C2 C14 114.35(9) ?
C3 C2 C14 113.47(9) ?
C15 C2 C1 112.53(9) ?
C3 C2 C1 102.50(9) ?
C14 C2 C1 102.59(8) ?
C4 C3 C2 104.12(10) ?
C4 C3 H3A 110.9 ?
C2 C3 H3A 110.9 ?
C4 C3 H3B 110.9 ?
C2 C3 H3B 110.9 ?
H3A C3 H3B 109.0 ?
N1 C4 C3 103.37(10) ?
N1 C4 H4A 111.1 ?
C3 C4 H4A 111.1 ?
N1 C4 H4B 111.1 ?
C3 C4 H4B 111.1 ?
H4A C4 H4B 109.1 ?
N1 C5 H5A 109.5 ?
N1 C5 H5B 109.5 ?
H5A C5 H5B 109.5 ?
N1 C5 H5C 109.5 ?
H5A C5 H5C 109.5 ?
H5B C5 H5C 109.5 ?
O3 C6 C7 127.23(12) ?
O3 C6 C1 124.83(12) ?
C7 C6 C1 107.94(10) ?
C12 C7 C8 120.84(13) ?
C12 C7 C6 110.49(11) ?
C8 C7 C6 128.66(13) ?
C9 C8 C7 118.20(15) ?
C9 C8 H8 120.9 ?
C7 C8 H8 120.9 ?
C8 C9 C10 120.94(14) ?
C8 C9 H9 119.5 ?
C10 C9 H9 119.5 ?
C11 C10 C9 121.10(15) ?
C11 C10 H10 119.4 ?
C9 C10 H10 119.4 ?
C10 C11 C12 118.33(14) ?
C10 C11 H11 120.8 ?
C12 C11 H11 120.8 ?
C11 C12 C7 120.58(12) ?
C11 C12 C13 127.85(12) ?
C7 C12 C13 111.56(11) ?
O2 C13 O1 108.43(9) ?
O2 C13 C12 111.36(9) ?
O1 C13 C12 112.38(10) ?
O2 C13 C1 113.02(10) ?
O1 C13 C1 106.56(8) ?
C12 C13 C1 105.03(9) ?
O1 C14 C17 110.06(9) ?
O1 C14 C2 103.86(8) ?
C17 C14 C2 114.81(9) ?
O1 C14 H14 109.3 ?
C17 C14 H14 109.3 ?
C2 C14 H14 109.3 ?
O4 C15 O5 124.09(12) ?
O4 C15 C2 124.12(12) ?
O5 C15 C2 111.78(10) ?
O5 C16 H16A 109.5 ?
O5 C16 H16B 109.5 ?
H16A C16 H16B 109.5 ?
O5 C16 H16C 109.5 ?
H16A C16 H16C 109.5 ?
H16B C16 H16C 109.5 ?
C18 C17 C22 119.02(12) ?
C18 C17 C14 121.67(11) ?
C22 C17 C14 119.31(11) ?
C17 C18 C19 120.30(14) ?
C17 C18 H18 119.8 ?
C19 C18 H18 119.8 ?
C20 C19 C18 120.13(15) ?
C20 C19 H19 119.9 ?
C18 C19 H19 119.9 ?
C21 C20 C19 119.93(13) ?
C21 C20 H20 120.0 ?
C19 C20 H20 120.0 ?
C20 C21 C22 120.19(14) ?
C20 C21 H21 119.9 ?
C22 C21 H21 119.9 ?
C17 C22 C21 120.43(14) ?
C17 C22 H22 119.8 ?
C21 C22 H22 119.8 ?

loop_
_geom_bond_atom_site_label_1
_geom_bond_atom_site_label_2
_geom_bond_distance
_geom_bond_publ_flag
N1 C5 1.457(2) y
N1 C1 1.458(2) y
N1 C4 1.459(2) y
O1 C13 1.4268(13) ?
O1 C14 1.4275(13) ?
O2 C13 1.3791(14) ?
O2 H2 0.8200 ?
O3 C6 1.2105(15) ?
O4 C15 1.1902(16) ?
O5 C15 1.3300(16) ?
O5 C16 1.4428(17) ?
C1 C6 1.5407(16) ?
C1 C2 1.561(2) y
C1 C13 1.5678(16) ?
C2 C15 1.5188(16) ?
C2 C3 1.534(2) y
C2 C14 1.5528(15) ?
C3 C4 1.509(2) y
C3 H3A 0.9700 ?
C3 H3B 0.9700 ?
C4 H4A 0.9700 ?
C4 H4B 0.9700 ?
C5 H5A 0.9600 ?
C5 H5B 0.9600 ?
C5 H5C 0.9600 ?
C6 C7 1.4685(19) ?
C7 C12 1.3859(18) ?
C7 C8 1.3956(19) ?
C8 C9 1.372(2) ?
C8 H8 0.9300 ?
C9 C10 1.386(3) ?
C9 H9 0.9300 ?
C10 C11 1.381(2) ?
C10 H10 0.9300 ?
C11 C12 1.3843(19) ?
C11 H11 0.9300 ?
C12 C13 1.5032(17) ?
C14 C17 1.5081(15) ?
C14 H14 0.9800 ?
C16 H16A 0.9600 ?
C16 H16B 0.9600 ?
C16 H16C 0.9600 ?
C17 C18 1.3833(18) ?
C17 C22 1.3847(18) ?
C18 C19 1.3904(19) ?
C18 H18 0.9300 ?
C19 C20 1.376(2) ?
C19 H19 0.9300 ?
C20 C21 1.372(3) ?
C20 H20 0.9300 ?
C21 C22 1.3874(19) ?
C21 H21 0.9300 ?
C22 H22 0.9300 ?

loop_
_geom_hbond_atom_site_label_D
_geom_hbond_atom_site_label_H
_geom_hbond_atom_site_label_A
_geom_hbond_site_symmetry_A
_geom_hbond_distance_DH
_geom_hbond_distance_HA
_geom_hbond_distance_DA
_geom_hbond_angle_DHA
C3 H3B O2 2_576 0.97 2.45 3.317(2) 148
O2 H2 N1 . 0.82 2.15 2.636(2) 118

loop_
_geom_torsion_atom_site_label_1
_geom_torsion_atom_site_label_2
_geom_torsion_atom_site_label_3
_geom_torsion_atom_site_label_4
_geom_torsion
_geom_torsion_publ_flag
C5 N1 C1 C6 -16.33(16) ?
C4 N1 C1 C6 120.05(12) ?
C5 N1 C1 C2 -145.93(11) ?
C4 N1 C1 C2 -9.54(13) ?
C5 N1 C1 C13 102.74(13) ?
C4 N1 C1 C13 -120.88(11) ?
N1 C1 C2 C15 104.64(11) ?
C6 C1 C2 C15 -26.52(14) ?
C13 C1 C2 C15 -139.16(10) ?
N1 C1 C2 C3 -14.12(11) ?
C6 C1 C2 C3 -145.27(10) ?
C13 C1 C2 C3 102.08(10) ?
N1 C1 C2 C14 -131.99(9) ?
C6 C1 C2 C14 96.85(11) ?
C13 C1 C2 C14 -15.79(11) ?
C15 C2 C3 C4 -88.43(12) ?
C14 C2 C3 C4 141.57(11) ?
C1 C2 C3 C4 31.71(12) ?
C5 N1 C4 C3 167.76(12) ?
C1 N1 C4 C3 29.75(14) ?
C2 C3 C4 N1 -38.00(13) ?
N1 C1 C6 O3 -48.73(17) ?
C2 C1 C6 O3 76.80(15) ?
C13 C1 C6 O3 -171.07(12) ?
N1 C1 C6 C7 130.88(11) ?
C2 C1 C6 C7 -103.59(11) ?
C13 C1 C6 C7 8.55(12) ?
O3 C6 C7 C12 174.30(13) ?
C1 C6 C7 C12 -5.30(14) ?
O3 C6 C7 C8 -6.8(2) ?
C1 C6 C7 C8 173.60(13) ?
C12 C7 C8 C9 -0.1(2) ?
C6 C7 C8 C9 -178.86(13) ?
C7 C8 C9 C10 -0.1(2) ?
C8 C9 C10 C11 0.6(3) ?
C9 C10 C11 C12 -0.8(2) ?
C10 C11 C12 C7 0.6(2) ?
C10 C11 C12 C13 179.86(13) ?
C8 C7 C12 C11 -0.2(2) ?
C6 C7 C12 C11 178.80(11) ?
C8 C7 C12 C13 -179.53(12) ?
C6 C7 C12 C13 -0.54(14) ?
C14 O1 C13 O2 153.40(9) ?
C14 O1 C13 C12 -83.06(11) ?
C14 O1 C13 C1 31.46(11) ?
C11 C12 C13 O2 64.01(16) ?
C7 C12 C13 O2 -116.71(11) ?
C11 C12 C13 O1 -57.86(16) ?
C7 C12 C13 O1 121.41(11) ?
C11 C12 C13 C1 -173.31(12) ?
C7 C12 C13 C1 5.96(13) ?
N1 C1 C13 O2 -13.78(13) ?
C6 C1 C13 O2 113.00(10) ?
C2 C1 C13 O2 -126.96(10) ?
N1 C1 C13 O1 105.21(10) ?
C6 C1 C13 O1 -128.01(9) ?
C2 C1 C13 O1 -7.97(11) ?
N1 C1 C13 C12 -135.37(10) ?
C6 C1 C13 C12 -8.59(11) ?
C2 C1 C13 C12 111.45(10) ?
C13 O1 C14 C17 -165.37(9) ?
C13 O1 C14 C2 -41.98(11) ?
C15 C2 C14 O1 156.91(9) ?
C3 C2 C14 O1 -75.04(11) ?
C1 C2 C14 O1 34.76(10) ?
C15 C2 C14 C17 -82.87(12) ?
C3 C2 C14 C17 45.19(13) ?
C1 C2 C14 C17 154.99(9) ?
C16 O5 C15 O4 2.8(2) y
C16 O5 C15 C2 -176.40(13) ?
C3 C2 C15 O4 13.12(18) ?
C14 C2 C15 O4 142.65(13) ?
C1 C2 C15 O4 -100.81(15) ?
C3 C2 C15 O5 -167.65(10) ?
C14 C2 C15 O5 -38.12(13) ?
C1 C2 C15 O5 78.42(12) ?
O1 C14 C17 C18 3.95(16) ?
C2 C14 C17 C18 -112.79(13) ?
O1 C14 C17 C22 -176.57(11) ?
C2 C14 C17 C22 66.69(14) ?
C22 C17 C18 C19 -0.6(2) ?
C14 C17 C18 C19 178.91(13) ?
C17 C18 C19 C20 -0.1(2) ?
C18 C19 C20 C21 0.4(3) ?
C19 C20 C21 C22 0.0(3) ?
C18 C17 C22 C21 1.0(2) ?
C14 C17 C22 C21 -178.51(13) ?
C20 C21 C22 C17 -0.7(2) ?
